data_7030685
loop_
_publ_author_name
'Grant, Gregory J.'
'Benefield, Desir\'ee A.'
'VanDerveer, Donald G.'

_publ_section_title
;
 Thiacrown PtII complexes with group 15 donor ligands:
 pentacoordination in Pt(II) complexes
;
_journal_coden_ASTM DTARAF
_journal_issue 40
_journal_name_full 'Dalton Transactions'
_journal_page_first 8605
_journal_page_last 8615
_journal_paper_doi 10.1039/b909875e
_journal_year 2009
_chemical_formula_sum 'C44 H48 F12 N2 O4 P2 Pt S3 Sb2'
_chemical_formula_weight 1493.55
_chemical_name_common (Pt(9S3)(SbPH3)2)(PF6)2
_space_group_IT_number 2
_symmetry_cell_setting triclinic
_symmetry_space_group_name_Hall '-P 1'
_symmetry_space_group_name_H-M 'P -1'
_atom_sites_solution_hydrogens geom
_atom_sites_solution_primary direct
_atom_sites_solution_secondary difmap
_audit_creation_method SHELXL-97
_cell_angle_alpha 93.67(3)
_cell_angle_beta 93.94(3)
_cell_angle_gamma 91.84(3)
_cell_formula_units_Z 2
_cell_length_a 12.893(3)
_cell_length_b 13.110(3)
_cell_length_c 15.374(3)
_cell_measurement_reflns_used 9578
_cell_measurement_temperature 163(2)
_cell_measurement_theta_max 26.7225
_cell_measurement_theta_min 2.9940
_cell_volume 2585.4(10)
_computing_cell_refinement 'CrystalClear (Rigaku/MSC,2001)'
_computing_data_collection 'CrystalClear (Rigaku/MSC,2001)'
_computing_data_reduction 'CrystalClear (Rigaku/MSC,2001)'
_computing_molecular_graphics 'SHELXTL 6.10 (Sheldrick,2008)'
_computing_publication_material 'SHELXTL 6.10 (Sheldrick,2008)'
_computing_structure_refinement 'SHELXTL 6.10 (Sheldrick,2008)'
_computing_structure_solution 'SHELXTL 6.10 (Sheldrick,2008)'
_diffrn_ambient_temperature 163(2)
_diffrn_detector_area_resol_mean 14.6306
_diffrn_measured_fraction_theta_full 0.985
_diffrn_measured_fraction_theta_max 0.985
_diffrn_measurement_details
;
scan:
Number of images: 260
Slice: -40.0000 - 90.0000
Image width: 0.5000
Exp time: 10.0000
Rotation axis: Omega
Omega: 0.0000
Chi: 45.0000
Phi: 0.0000
XTD: 27.6419
2theta: 0.8134
scan:
Number of images: 280
Slice: -60.0000 - 80.0000
Image width: 0.5000
Exp time: 10.0000
Rotation axis: Omega
Omega: 0.0000
Chi: 45.0000
Phi: 90.0000
XTD: 27.6419
2theta: 0.8134

;
_diffrn_measurement_device
;
Rigaku AFC8S Mercury CCD
;
_diffrn_measurement_device_details
;
AFC8: Eulerian 3 circle
;
_diffrn_measurement_method omega
_diffrn_radiation_detector CCD
_diffrn_radiation_monochromator 'Graphite Monochromator'
_diffrn_radiation_source 'Sealed Tube'
_diffrn_radiation_type MoK\a
_diffrn_radiation_wavelength 0.71073
_diffrn_reflns_av_R_equivalents 0.0219
_diffrn_reflns_av_sigmaI/netI 0.0350
_diffrn_reflns_limit_h_max 16
_diffrn_reflns_limit_h_min -14
_diffrn_reflns_limit_k_max 16
_diffrn_reflns_limit_k_min -16
_diffrn_reflns_limit_l_max 19
_diffrn_reflns_limit_l_min -19
_diffrn_reflns_number 23669
_diffrn_reflns_reduction_process 'Lp corrections applied'
_diffrn_reflns_theta_full 26.71
_diffrn_reflns_theta_max 26.71
_diffrn_reflns_theta_min 2.99
_diffrn_standards_decay_% 0
_diffrn_standards_interval_count 0
_diffrn_standards_interval_time 0
_diffrn_standards_number 0
_exptl_absorpt_coefficient_mu 4.005
_exptl_absorpt_correction_T_max 0.4670
_exptl_absorpt_correction_T_min 0.3951
_exptl_absorpt_correction_type multi-scan
_exptl_absorpt_process_details 'Jacobson, R., (1998)'
_exptl_crystal_colour red
_exptl_crystal_density_diffrn 1.918
_exptl_crystal_density_method 'not measured'
_exptl_crystal_description chip
_exptl_crystal_F_000 1448
_exptl_crystal_size_max 0.39
_exptl_crystal_size_mid 0.36
_exptl_crystal_size_min 0.19
_refine_diff_density_max 2.626
_refine_diff_density_min -1.356
_refine_diff_density_rms 0.125
_refine_ls_extinction_coef 0.00117(9)
_refine_ls_extinction_expression Fc^*^=kFc[1+0.001xFc^2^\l^3^/sin(2\q)]^-1/4^
_refine_ls_extinction_method SHELXL
_refine_ls_goodness_of_fit_ref 1.083
_refine_ls_hydrogen_treatment constr
_refine_ls_matrix_type full
_refine_ls_number_parameters 634
_refine_ls_number_reflns 10830
_refine_ls_number_restraints 0
_refine_ls_restrained_S_all 1.083
_refine_ls_R_factor_all 0.0406
_refine_ls_R_factor_gt 0.0341
_refine_ls_shift/su_max 0.002
_refine_ls_shift/su_mean 0.000
_refine_ls_structure_factor_coef Fsqd
_refine_ls_weighting_details 'calc w=1/[\s^2^(Fo^2^)+(0.0332P)^2^+4.3404P] where P=(Fo^2^+2Fc^2^)/3'
_refine_ls_weighting_scheme calc
_refine_ls_wR_factor_gt 0.0729
_refine_ls_wR_factor_ref 0.0773
_reflns_number_gt 9559
_reflns_number_total 10830
_reflns_threshold_expression >2sigma(I)
_cod_duplicate_entry 7002471
_cod_data_source_file b909875e.txt
_cod_data_source_block pt9s3sbph32
_cod_original_cell_volume 2585.6(9)
_cod_original_sg_symbol_H-M P-1
_cod_database_code 7030685

loop_
_symmetry_equiv_pos_as_xyz
'x, y, z'
'-x, -y, -z'

loop_
_atom_site_label
_atom_site_type_symbol
_atom_site_fract_x
_atom_site_fract_y
_atom_site_fract_z
_atom_site_U_iso_or_equiv
_atom_site_adp_type
_atom_site_occupancy
_atom_site_symmetry_multiplicity
_atom_site_calc_flag
_atom_site_refinement_flags
Pt1 Pt 0.224540(12) 0.225105(12) 0.214214(10) 0.01808(6) Uani 1 1 d .
Sb1 Sb 0.32711(2) 0.33445(2) 0.334827(18) 0.01963(7) Uani 1 1 d .
Sb2 Sb 0.12068(2) 0.14013(2) 0.326390(19) 0.02030(7) Uani 1 1 d .
S1 S 0.07288(9) 0.26101(9) 0.11038(8) 0.0271(2) Uani 1 1 d .
S4 S 0.23306(9) 0.06221(8) 0.12794(7) 0.0243(2) Uani 1 1 d .
S7 S 0.33248(8) 0.29839(8) 0.11891(7) 0.0218(2) Uani 1 1 d .
C2 C 0.0728(4) 0.1534(4) 0.0293(3) 0.0328(11) Uani 1 1 d .
H2A H 0.0034 0.1420 0.0027 0.039 Uiso 1 1 calc R
H2B H 0.1167 0.1716 -0.0157 0.039 Uiso 1 1 calc R
C3 C 0.1088(4) 0.0549(4) 0.0639(3) 0.0316(11) Uani 1 1 d .
H3A H 0.1133 0.0058 0.0154 0.038 Uiso 1 1 calc R
H3B H 0.0567 0.0293 0.0995 0.038 Uiso 1 1 calc R
C5 C 0.3210(4) 0.0953(4) 0.0442(3) 0.0273(10) Uani 1 1 d .
H5A H 0.3614 0.0371 0.0300 0.033 Uiso 1 1 calc R
H5B H 0.2801 0.1101 -0.0077 0.033 Uiso 1 1 calc R
C6 C 0.3937(4) 0.1856(4) 0.0718(3) 0.0285(10) Uani 1 1 d .
H6A H 0.4285 0.2049 0.0218 0.034 Uiso 1 1 calc R
H6B H 0.4457 0.1645 0.1139 0.034 Uiso 1 1 calc R
C8 C 0.2470(4) 0.3354(4) 0.0279(3) 0.0311(11) Uani 1 1 d .
H8A H 0.2772 0.3948 0.0046 0.037 Uiso 1 1 calc R
H8B H 0.2429 0.2812 -0.0174 0.037 Uiso 1 1 calc R
C9 C 0.1373(4) 0.3588(4) 0.0522(3) 0.0315(11) Uani 1 1 d .
H9A H 0.0954 0.3691 -0.0004 0.038 Uiso 1 1 calc R
H9B H 0.1403 0.4219 0.0877 0.038 Uiso 1 1 calc R
C10 C 0.4890(4) 0.3180(3) 0.3226(3) 0.0237(9) Uani 1 1 d .
C11 C 0.5234(4) 0.2225(4) 0.2947(3) 0.0299(10) Uani 1 1 d .
H11 H 0.4742 0.1665 0.2799 0.036 Uiso 1 1 calc R
C12 C 0.6298(4) 0.2085(4) 0.2883(4) 0.0347(11) Uani 1 1 d .
H12 H 0.6539 0.1430 0.2685 0.042 Uiso 1 1 calc R
C13 C 0.7004(4) 0.2896(4) 0.3107(4) 0.0399(13) Uani 1 1 d .
H13 H 0.7735 0.2798 0.3072 0.048 Uiso 1 1 calc R
C14 C 0.6663(4) 0.3835(4) 0.3379(4) 0.0408(13) Uani 1 1 d .
H14 H 0.7156 0.4395 0.3524 0.049 Uiso 1 1 calc R
C15 C 0.5610(4) 0.3983(4) 0.3446(3) 0.0312(11) Uani 1 1 d .
H15 H 0.5378 0.4640 0.3645 0.037 Uiso 1 1 calc R
C16 C 0.3075(4) 0.4943(3) 0.3338(3) 0.0258(9) Uani 1 1 d .
C17 C 0.3504(4) 0.5606(4) 0.4020(4) 0.0370(12) Uani 1 1 d .
H17 H 0.3863 0.5342 0.4520 0.044 Uiso 1 1 calc R
C18 C 0.3407(5) 0.6656(4) 0.3969(5) 0.0484(16) Uani 1 1 d .
H18 H 0.3707 0.7117 0.4437 0.058 Uiso 1 1 calc R
C19 C 0.2889(5) 0.7040(4) 0.3263(4) 0.0449(14) Uani 1 1 d .
H19 H 0.2841 0.7766 0.3230 0.054 Uiso 1 1 calc R
C20 C 0.2442(6) 0.6390(5) 0.2606(4) 0.0517(16) Uani 1 1 d .
H20 H 0.2062 0.6658 0.2117 0.062 Uiso 1 1 calc R
C21 C 0.2536(5) 0.5337(4) 0.2641(4) 0.0397(13) Uani 1 1 d .
H21 H 0.2222 0.4883 0.2175 0.048 Uiso 1 1 calc R
C22 C 0.3183(4) 0.3112(3) 0.4691(3) 0.0249(9) Uani 1 1 d .
C23 C 0.2378(4) 0.3519(4) 0.5151(3) 0.0311(10) Uani 1 1 d .
H23 H 0.1856 0.3909 0.4862 0.037 Uiso 1 1 calc R
C24 C 0.2343(4) 0.3352(4) 0.6036(3) 0.0385(12) Uani 1 1 d .
H24 H 0.1790 0.3625 0.6357 0.046 Uiso 1 1 calc R
C25 C 0.3098(5) 0.2798(5) 0.6452(3) 0.0416(13) Uani 1 1 d .
H25 H 0.3066 0.2684 0.7060 0.050 Uiso 1 1 calc R
C26 C 0.3897(4) 0.2407(4) 0.5999(4) 0.0389(12) Uani 1 1 d .
H26 H 0.4425 0.2032 0.6296 0.047 Uiso 1 1 calc R
C27 C 0.3946(4) 0.2550(4) 0.5116(3) 0.0324(11) Uani 1 1 d .
H27 H 0.4497 0.2266 0.4800 0.039 Uiso 1 1 calc R
C28 C 0.0220(4) 0.2344(4) 0.3972(3) 0.0257(9) Uani 1 1 d .
C29 C 0.0119(4) 0.3357(4) 0.3784(3) 0.0284(10) Uani 1 1 d .
H29 H 0.0481 0.3626 0.3319 0.034 Uiso 1 1 calc R
C30 C -0.0501(4) 0.3981(4) 0.4266(4) 0.0356(12) Uani 1 1 d .
H30 H -0.0576 0.4681 0.4132 0.043 Uiso 1 1 calc R
C31 C -0.1011(5) 0.3600(5) 0.4937(4) 0.0453(14) Uani 1 1 d .
H31 H -0.1419 0.4045 0.5285 0.054 Uiso 1 1 calc R
C32 C -0.0945(5) 0.2588(5) 0.5119(4) 0.0519(16) Uani 1 1 d .
H32 H -0.1316 0.2327 0.5582 0.062 Uiso 1 1 calc R
C33 C -0.0337(4) 0.1945(4) 0.4626(4) 0.0372(12) Uani 1 1 d .
H33 H -0.0303 0.1234 0.4736 0.045 Uiso 1 1 calc R
C34 C 0.0145(4) 0.0217(3) 0.2757(3) 0.0257(9) Uani 1 1 d .
C35 C -0.0822(4) 0.0462(4) 0.2394(4) 0.0381(12) Uani 1 1 d .
H35 H -0.0997 0.1166 0.2366 0.046 Uiso 1 1 calc R
C36 C -0.1544(5) -0.0310(5) 0.2069(4) 0.0470(15) Uani 1 1 d .
H36 H -0.2217 -0.0140 0.1826 0.056 Uiso 1 1 calc R
C37 C -0.1278(5) -0.1318(5) 0.2102(4) 0.0505(16) Uani 1 1 d .
H37 H -0.1771 -0.1852 0.1879 0.061 Uiso 1 1 calc R
C38 C -0.0318(6) -0.1564(5) 0.2448(5) 0.064(2) Uani 1 1 d .
H38 H -0.0142 -0.2269 0.2467 0.076 Uiso 1 1 calc R
C39 C 0.0404(5) -0.0797(4) 0.2773(5) 0.0515(17) Uani 1 1 d .
H39 H 0.1080 -0.0972 0.3007 0.062 Uiso 1 1 calc R
C44 C 0.3700(4) -0.0373(4) 0.4354(4) 0.0392(12) Uani 1 1 d .
H44 H 0.4291 -0.0693 0.4122 0.047 Uiso 1 1 calc R
C40 C 0.2183(4) 0.0625(3) 0.4152(3) 0.0245(9) Uani 1 1 d .
C41 C 0.1988(4) 0.0552(4) 0.5019(3) 0.0330(11) Uani 1 1 d .
H41 H 0.1393 0.0866 0.5247 0.040 Uiso 1 1 calc R
C42 C 0.2657(5) 0.0021(5) 0.5558(4) 0.0428(13) Uani 1 1 d .
H42 H 0.2528 -0.0022 0.6162 0.051 Uiso 1 1 calc R
C43 C 0.3511(5) -0.0446(4) 0.5225(4) 0.0441(14) Uani 1 1 d .
H43 H 0.3970 -0.0818 0.5598 0.053 Uiso 1 1 calc R
C45 C 0.3037(4) 0.0159(3) 0.3819(3) 0.0289(10) Uani 1 1 d .
H45 H 0.3167 0.0207 0.3215 0.035 Uiso 1 1 calc R
P1 P 0.52275(10) 0.91049(10) 0.17374(8) 0.0282(3) Uani 1 1 d .
F1 F 0.5915(3) 0.9413(3) 0.2623(2) 0.0456(8) Uani 1 1 d .
F2 F 0.4369(3) 0.9893(3) 0.2029(2) 0.0502(9) Uani 1 1 d .
F3 F 0.4550(3) 0.8803(3) 0.0848(2) 0.0463(8) Uani 1 1 d .
F4 F 0.5795(3) 1.0008(2) 0.1274(2) 0.0467(8) Uani 1 1 d .
F5 F 0.6110(3) 0.8350(3) 0.1433(2) 0.0473(8) Uani 1 1 d .
F6 F 0.4672(3) 0.8212(3) 0.2195(3) 0.0587(10) Uani 1 1 d .
P2 P 0.91902(13) 0.53209(11) 0.18222(10) 0.0402(3) Uani 1 1 d .
F7 F 0.9533(3) 0.5901(3) 0.2747(2) 0.0578(10) Uani 1 1 d .
F8 F 0.8880(4) 0.4749(3) 0.0899(3) 0.0763(14) Uani 1 1 d .
F9 F 0.9994(4) 0.6043(3) 0.1375(3) 0.0728(12) Uani 1 1 d .
F10 F 1.0122(4) 0.4575(3) 0.2008(3) 0.0758(14) Uani 1 1 d .
F11 F 0.8429(4) 0.4629(5) 0.2286(3) 0.107(2) Uani 1 1 d .
F12 F 0.8368(4) 0.6164(4) 0.1646(3) 0.0900(16) Uani 1 1 d .
N1 N 0.7888(5) 0.2064(5) 0.0183(5) 0.0655(17) Uani 1 1 d .
O1 O 0.8281(5) 0.2143(6) -0.0509(5) 0.101(2) Uani 1 1 d .
O2 O 0.8085(5) 0.1415(4) 0.0665(5) 0.0859(18) Uani 1 1 d .
C46 C 0.7134(7) 0.2828(7) 0.0465(9) 0.109(4) Uani 1 1 d .
H46A H 0.6494 0.2483 0.0577 0.164 Uiso 1 1 calc R
H46B H 0.7006 0.3289 0.0012 0.164 Uiso 1 1 calc R
H46C H 0.7415 0.3206 0.0988 0.164 Uiso 1 1 calc R
N2 N 0.5229(5) 0.4195(4) 0.9108(4) 0.0503(13) Uani 1 1 d .
O3 O 0.4880(4) 0.3825(4) 0.9751(3) 0.0625(13) Uani 1 1 d .
O4 O 0.6137(4) 0.4505(4) 0.9097(4) 0.0753(16) Uani 1 1 d .
C47 C 0.4540(9) 0.4264(8) 0.8332(6) 0.092(3) Uani 1 1 d .
H47A H 0.4410 0.4969 0.8248 0.139 Uiso 1 1 calc R
H47B H 0.3895 0.3902 0.8399 0.139 Uiso 1 1 calc R
H47C H 0.4858 0.3967 0.7834 0.139 Uiso 1 1 calc R

loop_
_atom_site_aniso_label
_atom_site_aniso_U_11
_atom_site_aniso_U_22
_atom_site_aniso_U_33
_atom_site_aniso_U_23
_atom_site_aniso_U_13
_atom_site_aniso_U_12
Pt1 0.01872(9) 0.02038(9) 0.01497(9) -0.00038(6) 0.00220(6) -0.00085(6)
Sb1 0.02068(14) 0.02178(14) 0.01593(14) -0.00108(10) 0.00087(11) -0.00136(10)
Sb2 0.02068(14) 0.02251(14) 0.01799(14) 0.00174(11) 0.00422(11) -0.00185(10)
S1 0.0233(6) 0.0347(6) 0.0231(6) -0.0006(5) 0.0001(5) 0.0051(4)
S4 0.0278(6) 0.0231(5) 0.0217(5) -0.0028(4) 0.0036(5) 0.0008(4)
S7 0.0220(5) 0.0255(5) 0.0175(5) -0.0002(4) 0.0039(4) -0.0078(4)
C2 0.026(2) 0.044(3) 0.026(3) -0.006(2) -0.003(2) 0.002(2)
C3 0.033(3) 0.036(2) 0.024(2) -0.014(2) 0.002(2) -0.006(2)
C5 0.029(2) 0.033(2) 0.020(2) -0.0031(18) 0.006(2) 0.0064(19)
C6 0.027(2) 0.041(3) 0.019(2) 0.0012(19) 0.011(2) 0.006(2)
C8 0.039(3) 0.035(2) 0.020(2) 0.0073(19) 0.007(2) -0.001(2)
C9 0.040(3) 0.032(2) 0.023(2) 0.0094(19) 0.002(2) 0.011(2)
C10 0.023(2) 0.030(2) 0.018(2) 0.0021(17) 0.0026(18) 0.0030(18)
C11 0.028(2) 0.031(2) 0.030(3) -0.001(2) 0.005(2) -0.0010(19)
C12 0.027(3) 0.038(3) 0.039(3) -0.004(2) 0.004(2) 0.004(2)
C13 0.021(2) 0.051(3) 0.047(3) -0.002(3) 0.003(2) -0.002(2)
C14 0.026(3) 0.043(3) 0.052(4) -0.002(3) 0.001(3) -0.009(2)
C15 0.027(2) 0.032(2) 0.034(3) -0.006(2) 0.006(2) -0.0052(19)
C16 0.026(2) 0.024(2) 0.027(2) -0.0005(18) 0.006(2) 0.0011(17)
C17 0.034(3) 0.029(2) 0.045(3) -0.012(2) -0.007(2) -0.002(2)
C18 0.037(3) 0.031(3) 0.075(5) -0.018(3) 0.004(3) -0.002(2)
C19 0.045(3) 0.026(2) 0.066(4) 0.006(3) 0.022(3) 0.002(2)
C20 0.075(5) 0.040(3) 0.043(3) 0.012(3) 0.010(3) 0.020(3)
C21 0.060(4) 0.030(3) 0.028(3) 0.000(2) -0.005(3) 0.011(2)
C22 0.027(2) 0.031(2) 0.016(2) -0.0004(17) -0.0008(19) 0.0005(18)
C23 0.029(2) 0.039(3) 0.026(2) -0.001(2) 0.004(2) 0.003(2)
C24 0.040(3) 0.051(3) 0.024(3) -0.005(2) 0.012(2) 0.001(2)
C25 0.051(3) 0.056(3) 0.018(2) 0.006(2) 0.006(2) -0.004(3)
C26 0.039(3) 0.049(3) 0.029(3) 0.014(2) -0.002(2) 0.003(2)
C27 0.029(3) 0.044(3) 0.025(2) 0.007(2) 0.000(2) 0.003(2)
C28 0.022(2) 0.032(2) 0.023(2) -0.0013(18) 0.0027(19) 0.0017(18)
C29 0.028(2) 0.031(2) 0.026(2) 0.0037(19) 0.000(2) -0.0005(19)
C30 0.034(3) 0.033(2) 0.039(3) -0.001(2) -0.002(2) 0.011(2)
C31 0.042(3) 0.046(3) 0.049(4) -0.007(3) 0.012(3) 0.017(3)
C32 0.050(4) 0.064(4) 0.048(4) 0.014(3) 0.031(3) 0.017(3)
C33 0.037(3) 0.032(3) 0.046(3) 0.011(2) 0.017(3) 0.007(2)
C34 0.029(2) 0.031(2) 0.016(2) -0.0002(17) 0.0026(19) -0.0081(18)
C35 0.025(3) 0.046(3) 0.042(3) -0.007(2) 0.003(2) -0.003(2)
C36 0.030(3) 0.067(4) 0.042(3) -0.010(3) 0.005(3) -0.010(3)
C37 0.057(4) 0.058(4) 0.033(3) -0.003(3) -0.001(3) -0.033(3)
C38 0.087(5) 0.029(3) 0.070(5) 0.004(3) -0.020(4) -0.017(3)
C39 0.061(4) 0.024(2) 0.066(4) 0.006(3) -0.022(3) -0.008(2)
C44 0.036(3) 0.040(3) 0.043(3) 0.005(2) -0.002(3) 0.008(2)
C40 0.024(2) 0.024(2) 0.026(2) 0.0060(17) 0.0016(19) -0.0029(17)
C41 0.034(3) 0.039(3) 0.026(2) 0.006(2) 0.002(2) -0.003(2)
C42 0.046(3) 0.057(3) 0.026(3) 0.016(2) 0.000(3) -0.004(3)
C43 0.041(3) 0.046(3) 0.045(3) 0.016(3) -0.009(3) 0.007(2)
C45 0.031(3) 0.029(2) 0.027(2) 0.0007(19) 0.005(2) 0.0024(19)
P1 0.0287(6) 0.0361(6) 0.0202(6) 0.0022(5) 0.0030(5) 0.0046(5)
F1 0.050(2) 0.058(2) 0.0273(16) 0.0017(14) -0.0098(15) 0.0010(16)
F2 0.0385(18) 0.069(2) 0.0434(19) -0.0122(17) 0.0092(16) 0.0192(16)
F3 0.0466(19) 0.058(2) 0.0313(17) -0.0092(15) -0.0106(15) 0.0120(16)
F4 0.056(2) 0.0458(18) 0.0406(19) 0.0125(15) 0.0126(17) -0.0016(15)
F5 0.0429(19) 0.0515(19) 0.048(2) -0.0011(16) 0.0014(16) 0.0214(15)
F6 0.060(2) 0.063(2) 0.054(2) 0.0200(18) 0.0060(19) -0.0186(18)
P2 0.0548(9) 0.0396(7) 0.0291(7) 0.0106(6) 0.0124(7) 0.0123(6)
F7 0.071(3) 0.068(2) 0.0358(19) 0.0002(17) 0.0098(18) 0.022(2)
F8 0.133(4) 0.054(2) 0.039(2) 0.0011(17) -0.006(2) -0.021(2)
F9 0.091(3) 0.084(3) 0.044(2) 0.020(2) 0.007(2) -0.026(2)
F10 0.097(3) 0.074(3) 0.060(3) 0.002(2) 0.014(2) 0.050(3)
F11 0.108(4) 0.147(5) 0.066(3) 0.044(3) 0.007(3) -0.066(4)
F12 0.094(4) 0.101(4) 0.076(3) 0.006(3) -0.013(3) 0.056(3)
N1 0.044(3) 0.056(3) 0.095(5) 0.006(4) -0.011(4) 0.003(3)
O1 0.081(5) 0.145(6) 0.079(5) 0.030(4) 0.002(4) 0.012(4)
O2 0.092(4) 0.062(3) 0.107(5) 0.023(3) 0.009(4) 0.021(3)
C46 0.073(6) 0.067(5) 0.182(12) -0.017(7) -0.016(7) 0.025(5)
N2 0.060(3) 0.043(3) 0.049(3) 0.004(2) 0.018(3) -0.004(2)
O3 0.072(3) 0.058(3) 0.062(3) 0.016(2) 0.023(3) -0.002(2)
O4 0.071(4) 0.070(3) 0.087(4) 0.003(3) 0.034(3) -0.015(3)
C47 0.123(8) 0.091(6) 0.061(5) 0.018(5) -0.013(6) -0.014(6)

loop_
_atom_type_symbol
_atom_type_description
_atom_type_scat_dispersion_real
_atom_type_scat_dispersion_imag
_atom_type_scat_source
C C 0.0033 0.0016 'International Tables Vol C Tables 4.2.6.8 and 6.1.1.4'
H H 0.0000 0.0000 'International Tables Vol C Tables 4.2.6.8 and 6.1.1.4'
F F 0.0171 0.0103 'International Tables Vol C Tables 4.2.6.8 and 6.1.1.4'
P P 0.1023 0.0942 'International Tables Vol C Tables 4.2.6.8 and 6.1.1.4'
S S 0.1246 0.1234 'International Tables Vol C Tables 4.2.6.8 and 6.1.1.4'
Sb Sb -0.5866 1.5461 'International Tables Vol C Tables 4.2.6.8 and 6.1.1.4'
Pt Pt -1.7033 8.3905 'International Tables Vol C Tables 4.2.6.8 and 6.1.1.4'
N N 0.0061 0.0033 'International Tables Vol C Tables 4.2.6.8 and 6.1.1.4'
O O 0.0106 0.0060 'International Tables Vol C Tables 4.2.6.8 and 6.1.1.4'

loop_
_geom_angle_atom_site_label_1
_geom_angle_atom_site_label_2
_geom_angle_atom_site_label_3
_geom_angle
S7 Pt1 S4 88.43(4)
S7 Pt1 S1 87.96(4)
S4 Pt1 S1 86.11(5)
S7 Pt1 Sb1 86.37(3)
S4 Pt1 Sb1 140.63(3)
S1 Pt1 Sb1 132.57(3)
S7 Pt1 Sb2 174.91(3)
S4 Pt1 Sb2 91.26(4)
S1 Pt1 Sb2 97.09(4)
Sb1 Pt1 Sb2 90.65(2)
C22 Sb1 C16 101.30(18)
C22 Sb1 C10 100.42(18)
C16 Sb1 C10 104.04(18)
C22 Sb1 Pt1 123.10(13)
C16 Sb1 Pt1 115.89(13)
C10 Sb1 Pt1 109.60(12)
C28 Sb2 C34 100.73(18)
C28 Sb2 C40 109.25(18)
C34 Sb2 C40 101.70(18)
C28 Sb2 Pt1 116.61(13)
C34 Sb2 Pt1 115.48(13)
C40 Sb2 Pt1 111.62(13)
C9 S1 C2 99.8(2)
C9 S1 Pt1 97.59(17)
C2 S1 Pt1 102.18(16)
C3 S4 C5 100.6(2)
C3 S4 Pt1 102.23(15)
C5 S4 Pt1 102.26(15)
C8 S7 C6 102.6(2)
C8 S7 Pt1 105.78(17)
C6 S7 Pt1 101.33(16)
C3 C2 S1 115.1(3)
C3 C2 H2A 108.5
S1 C2 H2A 108.5
C3 C2 H2B 108.5
S1 C2 H2B 108.5
H2A C2 H2B 107.5
C2 C3 S4 116.0(3)
C2 C3 H3A 108.3
S4 C3 H3A 108.3
C2 C3 H3B 108.3
S4 C3 H3B 108.3
H3A C3 H3B 107.4
C6 C5 S4 113.7(3)
C6 C5 H5A 108.8
S4 C5 H5A 108.8
C6 C5 H5B 108.8
S4 C5 H5B 108.8
H5A C5 H5B 107.7
C5 C6 S7 115.4(3)
C5 C6 H6A 108.4
S7 C6 H6A 108.4
C5 C6 H6B 108.4
S7 C6 H6B 108.4
H6A C6 H6B 107.5
C9 C8 S7 113.9(3)
C9 C8 H8A 108.8
S7 C8 H8A 108.8
C9 C8 H8B 108.8
S7 C8 H8B 108.8
H8A C8 H8B 107.7
C8 C9 S1 115.3(3)
C8 C9 H9A 108.4
S1 C9 H9A 108.4
C8 C9 H9B 108.4
S1 C9 H9B 108.4
H9A C9 H9B 107.5
C15 C10 C11 119.6(4)
C15 C10 Sb1 122.0(3)
C11 C10 Sb1 118.4(3)
C10 C11 C12 119.8(5)
C10 C11 H11 120.1
C12 C11 H11 120.1
C13 C12 C11 119.7(5)
C13 C12 H12 120.2
C11 C12 H12 120.2
C14 C13 C12 120.4(5)
C14 C13 H13 119.8
C12 C13 H13 119.8
C13 C14 C15 120.4(5)
C13 C14 H14 119.8
C15 C14 H14 119.8
C14 C15 C10 120.1(5)
C14 C15 H15 119.9
C10 C15 H15 119.9
C21 C16 C17 119.2(4)
C21 C16 Sb1 119.9(3)
C17 C16 Sb1 120.9(4)
C16 C17 C18 119.3(5)
C16 C17 H17 120.3
C18 C17 H17 120.3
C19 C18 C17 120.9(5)
C19 C18 H18 119.6
C17 C18 H18 119.6
C20 C19 C18 119.9(5)
C20 C19 H19 120.1
C18 C19 H19 120.1
C19 C20 C21 120.1(6)
C19 C20 H20 119.9
C21 C20 H20 119.9
C16 C21 C20 120.5(5)
C16 C21 H21 119.7
C20 C21 H21 119.7
C23 C22 C27 120.2(4)
C23 C22 Sb1 120.5(3)
C27 C22 Sb1 119.2(4)
C22 C23 C24 119.1(5)
C22 C23 H23 120.4
C24 C23 H23 120.4
C25 C24 C23 120.3(5)
C25 C24 H24 119.8
C23 C24 H24 119.8
C26 C25 C24 120.4(5)
C26 C25 H25 119.8
C24 C25 H25 119.8
C25 C26 C27 120.5(5)
C25 C26 H26 119.7
C27 C26 H26 119.7
C26 C27 C22 119.4(5)
C26 C27 H27 120.3
C22 C27 H27 120.3
C29 C28 C33 119.9(4)
C29 C28 Sb2 120.1(4)
C33 C28 Sb2 120.0(3)
C30 C29 C28 120.0(5)
C30 C29 H29 120.0
C28 C29 H29 120.0
C31 C30 C29 120.0(5)
C31 C30 H30 120.0
C29 C30 H30 120.0
C30 C31 C32 120.9(5)
C30 C31 H31 119.6
C32 C31 H31 119.6
C31 C32 C33 119.7(6)
C31 C32 H32 120.2
C33 C32 H32 120.2
C32 C33 C28 119.4(5)
C32 C33 H33 120.3
C28 C33 H33 120.3
C39 C34 C35 119.6(5)
C39 C34 Sb2 121.0(4)
C35 C34 Sb2 119.5(4)
C34 C35 C36 120.4(5)
C34 C35 H35 119.8
C36 C35 H35 119.8
C37 C36 C35 119.3(6)
C37 C36 H36 120.4
C35 C36 H36 120.4
C38 C37 C36 120.6(5)
C38 C37 H37 119.7
C36 C37 H37 119.7
C37 C38 C39 120.3(6)
C37 C38 H38 119.9
C39 C38 H38 119.9
C34 C39 C38 119.8(6)
C34 C39 H39 120.1
C38 C39 H39 120.1
C45 C44 C43 120.0(5)
C45 C44 H44 120.0
C43 C44 H44 120.0
C41 C40 C45 120.1(4)
C41 C40 Sb2 123.1(4)
C45 C40 Sb2 116.8(3)
C40 C41 C42 119.8(5)
C40 C41 H41 120.1
C42 C41 H41 120.1
C41 C42 C43 120.2(5)
C41 C42 H42 119.9
C43 C42 H42 119.9
C44 C43 C42 119.7(5)
C44 C43 H43 120.1
C42 C43 H43 120.1
C44 C45 C40 120.1(5)
C44 C45 H45 119.9
C40 C45 H45 119.9
F6 P1 F3 90.6(2)
F6 P1 F1 90.0(2)
F3 P1 F1 179.4(2)
F6 P1 F4 179.8(2)
F3 P1 F4 89.5(2)
F1 P1 F4 89.94(19)
F6 P1 F2 91.3(2)
F3 P1 F2 90.34(18)
F1 P1 F2 89.91(19)
F4 P1 F2 88.9(2)
F6 P1 F5 90.8(2)
F3 P1 F5 89.85(18)
F1 P1 F5 89.88(19)
F4 P1 F5 89.0(2)
F2 P1 F5 177.9(2)
F11 P2 F12 94.3(4)
F11 P2 F8 92.3(3)
F12 P2 F8 91.3(3)
F11 P2 F10 91.4(3)
F12 P2 F10 173.3(3)
F8 P2 F10 92.0(3)
F11 P2 F7 88.9(3)
F12 P2 F7 89.5(2)
F8 P2 F7 178.5(3)
F10 P2 F7 87.1(2)
F11 P2 F9 178.1(3)
F12 P2 F9 86.3(3)
F8 P2 F9 89.5(2)
F10 P2 F9 87.9(3)
F7 P2 F9 89.4(2)
O2 N1 O1 123.9(7)
O2 N1 C46 116.8(9)
O1 N1 C46 119.3(8)
N1 C46 H46A 109.5
N1 C46 H46B 109.5
H46A C46 H46B 109.5
N1 C46 H46C 109.5
H46A C46 H46C 109.5
H46B C46 H46C 109.5
O4 N2 O3 122.9(6)
O4 N2 C47 118.4(7)
O3 N2 C47 118.7(7)
N2 C47 H47A 109.5
N2 C47 H47B 109.5
H47A C47 H47B 109.5
N2 C47 H47C 109.5
H47A C47 H47C 109.5
H47B C47 H47C 109.5

loop_
_geom_bond_atom_site_label_1
_geom_bond_atom_site_label_2
_geom_bond_distance
Pt1 S7 2.3197(13)
Pt1 S4 2.4505(13)
Pt1 S1 2.5140(14)
Pt1 Sb1 2.5386(9)
Pt1 Sb2 2.5447(8)
Sb1 C22 2.117(5)
Sb1 C16 2.120(4)
Sb1 C10 2.125(5)
Sb2 C28 2.109(5)
Sb2 C34 2.111(4)
Sb2 C40 2.123(5)
S1 C9 1.820(5)
S1 C2 1.822(5)
S4 C3 1.819(5)
S4 C5 1.835(5)
S7 C8 1.822(5)
S7 C6 1.830(5)
C2 C3 1.503(7)
C2 H2A 0.9600
C2 H2B 0.9600
C3 H3A 0.9600
C3 H3B 0.9600
C5 C6 1.507(7)
C5 H5A 0.9600
C5 H5B 0.9600
C6 H6A 0.9600
C6 H6B 0.9600
C8 C9 1.523(7)
C8 H8A 0.9600
C8 H8B 0.9600
C9 H9A 0.9600
C9 H9B 0.9600
C10 C15 1.390(6)
C10 C11 1.393(6)
C11 C12 1.399(7)
C11 H11 0.9600
C12 C13 1.387(7)
C12 H12 0.9600
C13 C14 1.371(8)
C13 H13 0.9600
C14 C15 1.387(7)
C14 H14 0.9600
C15 H15 0.9600
C16 C21 1.375(7)
C16 C17 1.390(6)
C17 C18 1.394(8)
C17 H17 0.9600
C18 C19 1.367(9)
C18 H18 0.9600
C19 C20 1.363(9)
C19 H19 0.9600
C20 C21 1.394(7)
C20 H20 0.9600
C21 H21 0.9600
C22 C23 1.396(7)
C22 C27 1.399(7)
C23 C24 1.396(7)
C23 H23 0.9600
C24 C25 1.380(8)
C24 H24 0.9600
C25 C26 1.377(8)
C25 H25 0.9600
C26 C27 1.387(7)
C26 H26 0.9600
C27 H27 0.9600
C28 C29 1.386(7)
C28 C33 1.394(7)
C29 C30 1.379(7)
C29 H29 0.9600
C30 C31 1.373(9)
C30 H30 0.9600
C31 C32 1.377(9)
C31 H31 0.9600
C32 C33 1.393(8)
C32 H32 0.9600
C33 H33 0.9600
C34 C39 1.383(7)
C34 C35 1.386(7)
C35 C36 1.396(8)
C35 H35 0.9600
C36 C37 1.379(9)
C36 H36 0.9600
C37 C38 1.370(10)
C37 H37 0.9600
C38 C39 1.393(8)
C38 H38 0.9600
C39 H39 0.9600
C44 C45 1.382(7)
C44 C43 1.387(8)
C44 H44 0.9600
C40 C41 1.381(7)
C40 C45 1.388(6)
C41 C42 1.388(8)
C41 H41 0.9600
C42 C43 1.390(8)
C42 H42 0.9600
C43 H43 0.9600
C45 H45 0.9600
P1 F6 1.580(4)
P1 F3 1.592(3)
P1 F1 1.595(3)
P1 F4 1.603(3)
P1 F2 1.605(3)
P1 F5 1.606(3)
P2 F11 1.555(5)
P2 F12 1.580(4)
P2 F8 1.582(4)
P2 F10 1.595(4)
P2 F7 1.596(4)
P2 F9 1.600(4)
N1 O2 1.186(8)
N1 O1 1.217(9)
N1 C46 1.484(10)
C46 H46A 0.9599
C46 H46B 0.9599
C46 H46C 0.9599
N2 O4 1.229(7)
N2 O3 1.234(7)
N2 C47 1.448(10)
C47 H47A 0.9599
C47 H47B 0.9599
C47 H47C 0.9599

loop_
_geom_torsion_atom_site_label_1
_geom_torsion_atom_site_label_2
_geom_torsion_atom_site_label_3
_geom_torsion_atom_site_label_4
_geom_torsion
S7 Pt1 Sb1 C22 -166.57(15)
S4 Pt1 Sb1 C22 -83.49(16)
S1 Pt1 Sb1 C22 109.54(15)
Sb2 Pt1 Sb1 C22 9.29(15)
S7 Pt1 Sb1 C16 68.23(15)
S4 Pt1 Sb1 C16 151.31(15)
S1 Pt1 Sb1 C16 -15.66(15)
Sb2 Pt1 Sb1 C16 -115.91(15)
S7 Pt1 Sb1 C10 -49.10(13)
S4 Pt1 Sb1 C10 33.98(14)
S1 Pt1 Sb1 C10 -132.98(14)
Sb2 Pt1 Sb1 C10 126.77(13)
S7 Pt1 Sb2 C28 120.0(3)
S4 Pt1 Sb2 C28 -153.46(14)
S1 Pt1 Sb2 C28 -67.22(14)
Sb1 Pt1 Sb2 C28 65.87(14)
S7 Pt1 Sb2 C34 -122.0(3)
S4 Pt1 Sb2 C34 -35.47(15)
S1 Pt1 Sb2 C34 50.77(15)
Sb1 Pt1 Sb2 C34 -176.14(15)
S7 Pt1 Sb2 C40 -6.5(3)
S4 Pt1 Sb2 C40 80.01(14)
S1 Pt1 Sb2 C40 166.25(13)
Sb1 Pt1 Sb2 C40 -60.66(13)
S7 Pt1 S1 C9 -19.64(17)
S4 Pt1 S1 C9 -108.21(17)
Sb1 Pt1 S1 C9 63.55(17)
Sb2 Pt1 S1 C9 161.00(16)
S7 Pt1 S1 C2 82.15(19)
S4 Pt1 S1 C2 -6.41(19)
Sb1 Pt1 S1 C2 165.34(18)
Sb2 Pt1 S1 C2 -97.20(19)
S7 Pt1 S4 C3 -102.16(19)
S1 Pt1 S4 C3 -14.09(18)
Sb1 Pt1 S4 C3 175.49(18)
Sb2 Pt1 S4 C3 82.93(18)
S7 Pt1 S4 C5 1.67(16)
S1 Pt1 S4 C5 89.73(16)
Sb1 Pt1 S4 C5 -80.68(16)
Sb2 Pt1 S4 C5 -173.25(16)
S4 Pt1 S7 C8 85.34(17)
S1 Pt1 S7 C8 -0.82(17)
Sb1 Pt1 S7 C8 -133.71(17)
Sb2 Pt1 S7 C8 172.0(3)
S4 Pt1 S7 C6 -21.39(16)
S1 Pt1 S7 C6 -107.55(17)
Sb1 Pt1 S7 C6 119.56(16)
Sb2 Pt1 S7 C6 65.2(4)
C9 S1 C2 C3 132.6(4)
Pt1 S1 C2 C3 32.6(4)
S1 C2 C3 S4 -51.6(5)
C5 S4 C3 C2 -65.2(4)
Pt1 S4 C3 C2 39.9(4)
C3 S4 C5 C6 129.9(4)
Pt1 S4 C5 C6 24.7(4)
S4 C5 C6 S7 -48.8(4)
C8 S7 C6 C5 -63.8(4)
Pt1 S7 C6 C5 45.4(4)
C6 S7 C8 C9 133.4(4)
Pt1 S7 C8 C9 27.6(4)
S7 C8 C9 S1 -51.0(5)
C2 S1 C9 C8 -60.3(4)
Pt1 S1 C9 C8 43.6(4)
C22 Sb1 C10 C15 -82.8(4)
C16 Sb1 C10 C15 21.7(4)
Pt1 Sb1 C10 C15 146.3(4)
C22 Sb1 C10 C11 94.7(4)
C16 Sb1 C10 C11 -160.7(4)
Pt1 Sb1 C10 C11 -36.2(4)
C15 C10 C11 C12 -0.6(7)
Sb1 C10 C11 C12 -178.2(4)
C10 C11 C12 C13 0.7(8)
C11 C12 C13 C14 -0.9(9)
C12 C13 C14 C15 1.0(9)
C13 C14 C15 C10 -0.9(9)
C11 C10 C15 C14 0.7(8)
Sb1 C10 C15 C14 178.2(4)
C22 Sb1 C16 C21 -144.3(4)
C10 Sb1 C16 C21 111.8(4)
Pt1 Sb1 C16 C21 -8.6(5)
C22 Sb1 C16 C17 37.0(4)
C10 Sb1 C16 C17 -66.9(4)
Pt1 Sb1 C16 C17 172.7(4)
C21 C16 C17 C18 -2.1(8)
Sb1 C16 C17 C18 176.6(4)
C16 C17 C18 C19 0.6(9)
C17 C18 C19 C20 1.3(9)
C18 C19 C20 C21 -1.7(10)
C17 C16 C21 C20 1.7(9)
Sb1 C16 C21 C20 -177.0(5)
C19 C20 C21 C16 0.2(10)
C16 Sb1 C22 C23 48.5(4)
C10 Sb1 C22 C23 155.3(4)
Pt1 Sb1 C22 C23 -82.9(4)
C16 Sb1 C22 C27 -131.1(4)
C10 Sb1 C22 C27 -24.3(4)
Pt1 Sb1 C22 C27 97.5(4)
C27 C22 C23 C24 -0.4(7)
Sb1 C22 C23 C24 -180.0(4)
C22 C23 C24 C25 0.4(8)
C23 C24 C25 C26 0.3(9)
C24 C25 C26 C27 -1.0(9)
C25 C26 C27 C22 1.1(8)
C23 C22 C27 C26 -0.4(8)
Sb1 C22 C27 C26 179.2(4)
C34 Sb2 C28 C29 -122.4(4)
C40 Sb2 C28 C29 131.1(4)
Pt1 Sb2 C28 C29 3.4(4)
C34 Sb2 C28 C33 57.2(4)
C40 Sb2 C28 C33 -49.3(4)
Pt1 Sb2 C28 C33 -177.0(4)
C33 C28 C29 C30 2.4(7)
Sb2 C28 C29 C30 -178.0(4)
C28 C29 C30 C31 0.6(8)
C29 C30 C31 C32 -2.5(9)
C30 C31 C32 C33 1.2(10)
C31 C32 C33 C28 1.8(10)
C29 C28 C33 C32 -3.6(8)
Sb2 C28 C33 C32 176.8(5)
C28 Sb2 C34 C39 -135.8(5)
C40 Sb2 C34 C39 -23.4(5)
Pt1 Sb2 C34 C39 97.6(5)
C28 Sb2 C34 C35 44.9(4)
C40 Sb2 C34 C35 157.4(4)
Pt1 Sb2 C34 C35 -81.6(4)
C39 C34 C35 C36 1.9(8)
Sb2 C34 C35 C36 -178.8(4)
C34 C35 C36 C37 -1.0(9)
C35 C36 C37 C38 0.0(10)
C36 C37 C38 C39 0.0(11)
C35 C34 C39 C38 -1.9(10)
Sb2 C34 C39 C38 178.9(6)
C37 C38 C39 C34 1.0(12)
C28 Sb2 C40 C41 15.9(4)
C34 Sb2 C40 C41 -90.0(4)
Pt1 Sb2 C40 C41 146.3(4)
C28 Sb2 C40 C45 -165.6(3)
C34 Sb2 C40 C45 88.5(4)
Pt1 Sb2 C40 C45 -35.1(4)
C45 C40 C41 C42 0.8(7)
Sb2 C40 C41 C42 179.3(4)
C40 C41 C42 C43 -0.8(8)
C45 C44 C43 C42 -0.3(9)
C41 C42 C43 C44 0.6(9)
C43 C44 C45 C40 0.2(8)
C41 C40 C45 C44 -0.5(7)
Sb2 C40 C45 C44 -179.1(4)
